data_2021295
loop_
_publ_author_name
'Luo, Xi-Ming'
'Cui, Chen-Hui'
'Cao, Jia-Peng'
'Lin, Qing-Fang'
'Xu, Yan'

_publ_section_title
;
 Two new POM-based compounds modified by lanthanide--Schiff base complexes
 with interesting NLO properties
;
_journal_coeditor_code JR3003
_journal_issue 11
_journal_name_full 'Acta Crystallographica Section C'
_journal_page_first
;
;
_journal_paper_doi 10.1107/S2053229618011853
_journal_volume 74
_journal_year 2018
_chemical_formula_iupac '[Dy (C11 H15 N7 O2) (H2 O)3] [P Mo12 O40], 5H2 O'
_chemical_formula_sum 'C11 H31 Dy Mo12 N7 O50 P'
_chemical_formula_weight 2406.18
_chemical_name_systematic
;{Triaqua[2,6-diacetylpyridine
bis(semicarbazone)-\k^5^<i>O</i>,<i>N</i>,<i>N</i>',<i>N</i>'',<i>O</i>']dysprosium(III)}-\m-oxido-[tricosa-\m~2~-oxido-dodecaoxido-\m~12~-phosphato-dodecamolybdenum(VI)] pentahydrate
;
_space_group_crystal_system triclinic
_space_group_IT_number 2
_space_group_name_Hall '-P 1'
_space_group_name_H-M_alt 'P -1'
_symmetry_space_group_name_Hall '-P 1'
_symmetry_space_group_name_H-M 'P -1'
_atom_sites_solution_hydrogens mixed
_audit_creation_method SHELXL-2014/7
_cell_angle_alpha 80.092(3)
_cell_angle_beta 87.602(3)
_cell_angle_gamma 75.013(2)
_cell_formula_units_Z 2
_cell_length_a 11.566(3)
_cell_length_b 15.218(3)
_cell_length_c 15.257(3)
_cell_measurement_reflns_used 7279
_cell_measurement_temperature 173(2)
_cell_measurement_theta_max 26.777
_cell_measurement_theta_min 2.274
_cell_volume 2555.4(10)
_computing_cell_refinement
;
SAINT (Bruker, 2005)
;
_computing_data_collection
;
APEX2 (Bruker, 2005)
;
_computing_data_reduction
;
SAINT (Bruker, 2005)
;
_computing_molecular_graphics
;
SHELXTL (Sheldrick, 2008)
;
_computing_publication_material
;
SHELXTL (Sheldrick, 2008)
;
_computing_structure_refinement
;
SHELXL2014 (Sheldrick, 2015b)
;
_computing_structure_solution
;
SHELXTL (Sheldrick, 2015a)
;
_diffrn_ambient_temperature 173(2)
_diffrn_measured_fraction_theta_full 0.980
_diffrn_measured_fraction_theta_max 0.978
_diffrn_measurement_device_type 'Bruker Apex2 CCD'
_diffrn_measurement_method '\w scans'
_diffrn_radiation_type MoK\a
_diffrn_radiation_wavelength 0.71073
_diffrn_reflns_av_R_equivalents 0.0351
_diffrn_reflns_av_unetI/netI 0.0528
_diffrn_reflns_limit_h_max 13
_diffrn_reflns_limit_h_min -13
_diffrn_reflns_limit_k_max 18
_diffrn_reflns_limit_k_min -18
_diffrn_reflns_limit_l_max 15
_diffrn_reflns_limit_l_min -18
_diffrn_reflns_number 18194
_diffrn_reflns_theta_full 25.242
_diffrn_reflns_theta_max 25.500
_diffrn_reflns_theta_min 1.405
_exptl_absorpt_coefficient_mu 4.439
_exptl_absorpt_correction_T_max 0.665
_exptl_absorpt_correction_T_min 0.641
_exptl_absorpt_correction_type multi-scan
_exptl_absorpt_process_details
;
(SADABS; Bruker, 2005)
;
_exptl_crystal_colour black
_exptl_crystal_density_diffrn 3.127
_exptl_crystal_description block-shaped
_exptl_crystal_F_000 2262
_exptl_crystal_size_max 0.110
_exptl_crystal_size_mid 0.110
_exptl_crystal_size_min 0.100
_refine_diff_density_max 2.325
_refine_diff_density_min -1.512
_refine_ls_extinction_method none
_refine_ls_goodness_of_fit_ref 1.030
_refine_ls_hydrogen_treatment constr
_refine_ls_matrix_type full
_refine_ls_number_parameters 741
_refine_ls_number_reflns 9300
_refine_ls_number_restraints 96
_refine_ls_restrained_S_all 1.040
_refine_ls_R_factor_all 0.0561
_refine_ls_R_factor_gt 0.0393
_refine_ls_shift/su_max 0.002
_refine_ls_shift/su_mean 0.000
_refine_ls_structure_factor_coef Fsqd
_refine_ls_weighting_details 'w=1/[\s^2^(Fo^2^)+(0.0636P)^2^] where P=(Fo^2^+2Fc^2^)/3'
_refine_ls_weighting_scheme calc
_refine_ls_wR_factor_gt 0.1026
_refine_ls_wR_factor_ref 0.1109
_reflns_number_gt 7280
_reflns_number_total 9300
_reflns_threshold_expression 'I > 2\s(I)'
_cod_data_source_file jr3003sup1.cif
_cod_data_source_block a-2
_cod_original_cell_volume 2555.3(10)
_cod_database_code 2021295
_shelx_space_group_comment
;
The symmetry employed for this shelxl refinement is uniquely defined
by the following loop, which should always be used as a source of
symmetry information in preference to the above space-group names.
They are only intended as comments.
;
_shelx_estimated_absorpt_t_min 0.641
_shelx_estimated_absorpt_t_max 0.665

loop_
_space_group_symop_operation_xyz
'x, y, z'
'-x, -y, -z'

loop_
_atom_site_type_symbol
_atom_site_label
_atom_site_fract_x
_atom_site_fract_y
_atom_site_fract_z
_atom_site_U_iso_or_equiv
_atom_site_adp_type
_atom_site_calc_flag
_atom_site_occupancy
_atom_site_disorder_assembly
_atom_site_disorder_group
Dy Dy1 0.24430(3) 0.31717(2) 0.64154(2) 0.01742(10) Uani d 1 . .
Mo Mo1 0.02453(7) 0.86502(5) 0.63389(5) 0.02685(18) Uani d 1 . .
Mo Mo2 0.14287(6) 0.79585(4) 1.03541(4) 0.01863(16) Uani d 1 . .
Mo Mo3 -0.03854(6) 0.69575(5) 0.79205(5) 0.02204(16) Uani d 1 . .
Mo Mo4 0.21530(6) 0.98157(4) 0.87316(4) 0.01868(16) Uani d 1 . .
Mo Mo5 0.48893(6) 0.84778(5) 0.83035(5) 0.02006(16) Uani d 1 . .
Mo Mo6 0.42035(6) 0.66229(5) 1.00122(5) 0.02285(17) Uani d 1 . .
Mo Mo7 0.26115(6) 0.54757(4) 0.74165(5) 0.02084(16) Uani d 1 . .
Mo Mo8 0.16745(6) 0.58461(4) 0.97831(4) 0.02034(16) Uani d 1 . .
Mo Mo9 -0.05994(6) 0.90638(5) 0.84667(5) 0.02584(17) Uani d 1 . .
Mo Mo10 0.32930(7) 0.72022(5) 0.59470(5) 0.02517(17) Uani d 1 . .
Mo Mo11 0.29486(6) 0.94812(4) 0.65889(4) 0.01996(16) Uani d 1 . .
Mo Mo12 0.51229(6) 0.61656(5) 0.77541(5) 0.02623(18) Uani d 1 . .
P P1 0.23023(15) 0.76320(11) 0.81313(12) 0.0114(4) Uani d 1 . .
O O1 0.2379(4) 0.7195(3) 0.9123(3) 0.0145(10) Uani d 1 . .
O O2 0.3000(4) 0.6919(3) 0.7571(3) 0.0145(10) Uani d 1 . .
O O3 0.0399(5) 0.3870(4) 0.6585(4) 0.0248(12) Uani d 1 . .
O O4 0.2839(4) 0.8466(3) 0.7991(3) 0.0151(10) Uani d 1 . .
O O5 0.0991(4) 0.7942(3) 0.7844(3) 0.0171(11) Uani d 1 . .
O O6 0.0362(5) 0.6397(3) 0.9014(3) 0.0209(12) Uani d 1 . .
O O7 0.4553(5) 0.9141(3) 0.7140(3) 0.0210(12) Uani d 1 . .
O O8 0.2837(5) 0.6040(3) 0.6256(3) 0.0217(12) Uani d 1 . .
O O9 0.4653(4) 0.7637(3) 0.9367(3) 0.0196(11) Uani d 1 . .
O O10 0.3892(5) 0.9452(3) 0.8799(3) 0.0210(12) Uani d 1 . .
O O11 0.1861(5) 1.0824(3) 0.9109(4) 0.0251(13) Uani d 1 . .
O O12 0.5288(4) 0.7341(3) 0.7792(4) 0.0224(12) Uani d 1 . .
O O13 0.3162(5) 1.0242(4) 0.5704(4) 0.0311(14) Uani d 1 . .
O O14 0.0132(4) 0.8455(3) 0.9559(3) 0.0196(11) Uani d 1 . .
O O15 0.2064(4) 0.8959(3) 0.9738(3) 0.0180(11) Uani d 1 . .
O O16 0.4781(5) 0.6025(3) 0.8966(4) 0.0235(12) Uani d 1 . .
O O17 0.2443(5) 1.0240(3) 0.7457(3) 0.0203(11) Uani d 1 . .
O O18 0.2518(5) 0.4431(4) 0.7231(4) 0.0272(13) Uani d 1 . .
O O19 0.0989(5) 0.6147(4) 0.7389(3) 0.0251(12) Uani d 1 . .
O O20 0.6244(5) 0.8607(4) 0.8495(4) 0.0284(13) Uani d 1 . .
O O21 0.4808(5) 0.6541(4) 0.6466(4) 0.0246(12) Uani d 1 . .
O O22 0.1440(5) 0.9356(3) 0.6420(3) 0.0211(12) Uani d 1 . .
O O23 0.1276(5) 0.4956(4) 1.0385(4) 0.0311(14) Uani d 1 . .
O O24 0.0892(5) 0.8319(4) 1.1298(3) 0.0258(13) Uani d 1 . .
O O25 -0.0697(5) 0.9407(4) 0.7151(4) 0.0246(12) Uani d 1 . .
O O26 0.1125(4) 0.6757(3) 1.0528(3) 0.0182(11) Uani d 1 . .
O O27 0.0638(5) 0.9754(3) 0.8367(4) 0.0224(12) Uani d 1 . .
O O28 0.1624(5) 0.7788(4) 0.5960(3) 0.0253(12) Uani d 1 . .
O O29 0.2471(5) 0.5333(3) 0.8736(4) 0.0236(12) Uani d 1 . .
O O31 0.5355(5) 0.6149(4) 1.0727(4) 0.0327(14) Uani d 1 . .
O O32 -0.0528(5) 0.7729(4) 0.6717(4) 0.0256(12) Uani d 1 . .
O O33 -0.1203(4) 0.8052(4) 0.8350(4) 0.0244(12) Uani d 1 . .
O O34 0.2366(5) 0.2858(4) 0.4944(4) 0.0268(13) Uani d 1 . .
O O35 -0.1483(5) 0.6443(4) 0.7843(4) 0.0327(14) Uani d 1 . .
O O36 0.4282(5) 0.5230(3) 0.7630(4) 0.0236(12) Uani d 1 . .
O O37 0.3568(6) 0.7210(4) 0.4855(4) 0.0339(14) Uani d 1 . .
O O38 -0.0425(6) 0.9152(4) 0.5364(4) 0.0384(16) Uani d 1 . .
O O41 0.3097(4) 0.7311(3) 1.0701(3) 0.0209(12) Uani d 1 . .
O O43 0.3291(5) 0.5670(3) 1.0238(3) 0.0211(12) Uani d 1 . .
O O45 0.3545(5) 0.8328(4) 0.6126(3) 0.0249(12) Uani d 1 . .
O O47 -0.1811(5) 0.9824(4) 0.8767(4) 0.0346(15) Uani d 1 . .
O O50 0.6525(5) 0.5523(4) 0.7729(4) 0.0365(15) Uani d 1 . .
N N1 -0.1241(6) 0.4351(6) 0.7403(5) 0.046(2) Uani d 1 . .
H H1A -0.1681 0.4601 0.6940 0.055 Uiso calc 1 . .
H H1B -0.1544 0.4374 0.7926 0.055 Uiso calc 1 . .
N N2 0.0541(6) 0.3566(4) 0.8088(4) 0.0257(15) Uani d 1 . .
H H2A 0.0241 0.3663 0.8599 0.031 Uiso calc 1 . .
N N3 0.1684(5) 0.3038(4) 0.7994(4) 0.0202(14) Uani d 1 . .
N N4 0.3796(5) 0.2074(4) 0.7629(4) 0.0188(14) Uani d 1 . .
N N5 0.4167(6) 0.1887(4) 0.5969(4) 0.0200(14) Uani d 1 . .
N N6 0.4194(6) 0.1853(4) 0.5080(4) 0.0206(14) Uani d 1 . .
H H6B 0.4810 0.1538 0.4835 0.025 Uiso calc 1 . .
N N7 0.3209(6) 0.2209(5) 0.3762(5) 0.0356(18) Uani d 1 . .
H H7A 0.2603 0.2498 0.3426 0.043 Uiso calc 1 . .
H H7B 0.3810 0.1841 0.3553 0.043 Uiso calc 1 . .
C C1 -0.0091(7) 0.3928(5) 0.7311(6) 0.0272(19) Uani d 1 . .
C C2 0.2359(7) 0.2699(5) 0.8687(5) 0.0206(17) Uani d 1 . .
C C3 0.3527(7) 0.2097(5) 0.8495(5) 0.0185(16) Uani d 1 . .
C C4 0.4290(8) 0.1570(6) 0.9169(5) 0.030(2) Uani d 1 . .
H H4A 0.4083 0.1595 0.9762 0.036 Uiso calc 1 . .
C C5 0.5369(8) 0.1002(6) 0.8950(6) 0.034(2) Uani d 1 . .
H H5A 0.5913 0.0666 0.9393 0.041 Uiso calc 1 . .
C C6 0.5621(7) 0.0944(6) 0.8081(5) 0.0269(19) Uani d 1 . .
H H6A 0.6327 0.0548 0.7926 0.032 Uiso calc 1 . .
C C7 0.4816(7) 0.1480(5) 0.7424(5) 0.0223(17) Uani d 1 . .
C C8 0.5004(7) 0.1385(5) 0.6476(5) 0.0176(16) Uani d 1 . .
C C9 0.3217(7) 0.2332(5) 0.4610(5) 0.0217(17) Uani d 1 . .
C C10 0.1976(7) 0.2854(6) 0.9609(5) 0.0270(19) Uani d 1 . .
H H10A 0.2617 0.2539 1.0018 0.040 Uiso calc 1 . .
H H10B 0.1777 0.3502 0.9630 0.040 Uiso calc 1 . .
H H10C 0.1288 0.2619 0.9770 0.040 Uiso calc 1 . .
C C11 0.6100(8) 0.0731(6) 0.6185(6) 0.032(2) Uani d 1 . .
H H11A 0.6600 0.0430 0.6692 0.048 Uiso calc 1 . .
H H11B 0.5869 0.0277 0.5914 0.048 Uiso calc 1 . .
H H11C 0.6533 0.1067 0.5762 0.048 Uiso calc 1 . .
O O1W 0.1516(5) 0.1971(3) 0.6600(4) 0.0315(14) Uani d 1 . .
H H1WA 0.1073 0.1885 0.6202 0.047 Uiso d 1 . .
H H1WB 0.1715 0.1482 0.6987 0.047 Uiso d 1 . .
O O2W 0.1775(6) 0.4579(4) 0.5350(4) 0.0360(15) Uani d 1 . .
H H2WA 0.2149 0.4994 0.5351 0.054 Uiso d 1 . .
H H2WB 0.1023 0.4831 0.5318 0.054 Uiso d 1 . .
O O3W 0.4153(6) 0.3715(4) 0.5998(5) 0.0501(18) Uani d 1 . .
H H3WA 0.4855 0.3424 0.6149 0.075 Uiso d 1 . .
H H3WB 0.4115 0.4239 0.5688 0.075 Uiso d 1 . .
O O4W 0.0158 0.6205 0.5536 0.057(2) Uani d 1 . .
H H4WA 0.0545 0.6565 0.5751 0.085 Uiso d 1 . .
H H4WB 0.0015 0.5873 0.6055 0.085 Uiso d 1 . .
O O5W 0.0660(8) 0.7631(7) 1.4214(5) 0.086(3) Uani d 1 . .
H H5WA 0.0410 0.8046 1.4588 0.129 Uiso d 1 . .
H H5WB 0.1319 0.7294 1.4531 0.129 Uiso d 1 . .
O O6W 0.5984(9) 0.3541(6) 0.7184(6) 0.107(4) Uani d 1 . .
H H6WA 0.5292 0.3625 0.7473 0.161 Uiso d 1 . .
H H6WB 0.6050 0.4129 0.7091 0.161 Uiso d 1 . .
O O7W 0.3509(9) 0.4984(6) 0.4200(7) 0.109(4) Uani d 1 . .
H H7WA 0.3392 0.4719 0.3746 0.163 Uiso d 1 . .
H H7WB 0.4310 0.4884 0.4162 0.163 Uiso d 1 . .
O O8W 0.2335 0.7984 1.2867 0.061(3) Uani d 0.630(12) A 1
H H8WA 0.2034 0.7620 1.3243 0.092 Uiso d 0.630(12) A 1
H H8WB 0.1833 0.8273 1.2459 0.092 Uiso d 0.630(12) A 1
O O8WA 0.1255 0.8717 1.3049 0.072(5) Uani d 0.370(12) A 2
H H8WC 0.0500 0.8837 1.3111 0.108 Uiso d 0.370(12) A 2
H H8WD 0.1611 0.8465 1.3539 0.108 Uiso d 0.370(12) A 2

loop_
_atom_site_aniso_label
_atom_site_aniso_U_11
_atom_site_aniso_U_22
_atom_site_aniso_U_33
_atom_site_aniso_U_12
_atom_site_aniso_U_13
_atom_site_aniso_U_23
Dy1 0.0187(2) 0.01724(18) 0.01712(19) -0.00538(15) 0.00789(14) -0.00589(14)
Mo1 0.0239(4) 0.0361(4) 0.0196(4) -0.0097(3) -0.0035(3) 0.0021(3)
Mo2 0.0238(4) 0.0165(3) 0.0149(3) -0.0035(3) 0.0081(3) -0.0053(3)
Mo3 0.0158(4) 0.0260(4) 0.0272(4) -0.0090(3) 0.0034(3) -0.0074(3)
Mo4 0.0231(4) 0.0140(3) 0.0197(4) -0.0045(3) 0.0090(3) -0.0072(3)
Mo5 0.0164(4) 0.0214(3) 0.0236(4) -0.0058(3) 0.0059(3) -0.0070(3)
Mo6 0.0172(4) 0.0244(4) 0.0237(4) -0.0026(3) -0.0019(3) 0.0013(3)
Mo7 0.0224(4) 0.0160(3) 0.0277(4) -0.0088(3) 0.0112(3) -0.0103(3)
Mo8 0.0282(4) 0.0172(3) 0.0177(4) -0.0103(3) 0.0074(3) -0.0034(3)
Mo9 0.0135(4) 0.0292(4) 0.0334(4) 0.0037(3) 0.0003(3) -0.0156(3)
Mo10 0.0382(4) 0.0221(3) 0.0194(4) -0.0138(3) 0.0138(3) -0.0091(3)
Mo11 0.0289(4) 0.0166(3) 0.0159(3) -0.0094(3) 0.0067(3) -0.0030(3)
Mo12 0.0134(4) 0.0236(4) 0.0439(5) -0.0010(3) 0.0070(3) -0.0189(3)
P1 0.0096(9) 0.0111(8) 0.0135(9) -0.0019(7) 0.0042(7) -0.0045(7)
O1 0.015(3) 0.015(2) 0.013(3) -0.001(2) 0.006(2) -0.004(2)
O2 0.014(3) 0.017(2) 0.015(3) -0.005(2) 0.006(2) -0.008(2)
O3 0.021(3) 0.029(3) 0.021(3) 0.001(2) 0.010(2) -0.006(2)
O4 0.018(3) 0.016(2) 0.012(3) -0.003(2) 0.002(2) -0.006(2)
O5 0.015(3) 0.019(3) 0.018(3) -0.004(2) 0.005(2) -0.005(2)
O6 0.021(3) 0.025(3) 0.020(3) -0.007(2) 0.007(2) -0.010(2)
O7 0.026(3) 0.020(3) 0.020(3) -0.011(2) 0.009(2) -0.007(2)
O8 0.021(3) 0.022(3) 0.025(3) -0.011(2) 0.007(2) -0.007(2)
O9 0.018(3) 0.018(3) 0.020(3) 0.001(2) 0.005(2) -0.006(2)
O10 0.021(3) 0.021(3) 0.024(3) -0.012(2) 0.008(2) -0.006(2)
O11 0.028(3) 0.019(3) 0.031(3) -0.005(2) 0.013(2) -0.015(2)
O12 0.013(3) 0.025(3) 0.030(3) -0.003(2) 0.012(2) -0.011(2)
O13 0.051(4) 0.022(3) 0.024(3) -0.019(3) 0.008(3) 0.000(2)
O14 0.020(3) 0.023(3) 0.019(3) -0.007(2) 0.007(2) -0.009(2)
O15 0.017(3) 0.019(3) 0.019(3) -0.005(2) 0.006(2) -0.008(2)
O16 0.021(3) 0.014(2) 0.033(3) 0.001(2) 0.002(2) -0.005(2)
O17 0.028(3) 0.016(2) 0.016(3) -0.005(2) 0.007(2) -0.003(2)
O18 0.037(3) 0.024(3) 0.026(3) -0.015(3) 0.016(3) -0.012(2)
O19 0.027(3) 0.026(3) 0.028(3) -0.012(2) 0.009(2) -0.013(2)
O20 0.021(3) 0.030(3) 0.036(3) -0.008(2) 0.007(3) -0.009(3)
O21 0.023(3) 0.027(3) 0.028(3) -0.011(2) 0.020(2) -0.016(2)
O22 0.025(3) 0.023(3) 0.017(3) -0.008(2) 0.000(2) -0.004(2)
O23 0.043(4) 0.022(3) 0.030(3) -0.015(3) 0.011(3) 0.000(2)
O24 0.035(3) 0.024(3) 0.018(3) -0.005(2) 0.009(2) -0.009(2)
O25 0.021(3) 0.028(3) 0.022(3) -0.004(2) -0.005(2) 0.003(2)
O26 0.017(3) 0.018(3) 0.018(3) -0.001(2) 0.007(2) -0.004(2)
O27 0.020(3) 0.017(3) 0.029(3) -0.002(2) 0.004(2) -0.005(2)
O28 0.031(3) 0.025(3) 0.022(3) -0.011(2) 0.002(2) -0.002(2)
O29 0.028(3) 0.022(3) 0.025(3) -0.012(2) 0.010(2) -0.011(2)
O31 0.026(3) 0.035(3) 0.032(3) -0.007(3) -0.005(3) 0.008(3)
O32 0.023(3) 0.028(3) 0.025(3) -0.003(2) -0.004(2) -0.008(2)
O33 0.013(3) 0.030(3) 0.027(3) 0.001(2) 0.005(2) -0.005(2)
O34 0.027(3) 0.029(3) 0.023(3) -0.001(3) 0.002(2) -0.010(2)
O35 0.026(3) 0.043(4) 0.036(4) -0.019(3) 0.000(3) -0.007(3)
O36 0.024(3) 0.017(3) 0.032(3) -0.007(2) 0.012(2) -0.009(2)
O37 0.051(4) 0.033(3) 0.025(3) -0.022(3) 0.020(3) -0.013(3)
O38 0.039(4) 0.050(4) 0.028(3) -0.018(3) -0.011(3) 0.002(3)
O41 0.019(3) 0.023(3) 0.021(3) -0.006(2) 0.003(2) -0.006(2)
O43 0.026(3) 0.019(3) 0.015(3) -0.004(2) 0.002(2) 0.002(2)
O45 0.034(3) 0.026(3) 0.018(3) -0.014(3) 0.012(2) -0.007(2)
O47 0.021(3) 0.036(3) 0.045(4) 0.004(3) 0.002(3) -0.020(3)
O50 0.020(3) 0.027(3) 0.063(4) 0.002(3) 0.007(3) -0.023(3)
N1 0.022(4) 0.064(5) 0.037(5) 0.012(4) 0.011(3) -0.005(4)
N2 0.026(3) 0.026(3) 0.021(3) 0.000(3) 0.013(3) -0.006(3)
N3 0.015(3) 0.022(3) 0.024(3) -0.003(2) 0.010(2) -0.007(2)
N4 0.014(3) 0.024(3) 0.017(3) -0.003(3) 0.002(3) -0.002(3)
N5 0.022(4) 0.023(3) 0.015(3) -0.006(3) 0.008(3) -0.007(3)
N6 0.025(3) 0.027(3) 0.012(3) -0.005(3) 0.009(3) -0.012(3)
N7 0.027(4) 0.057(5) 0.021(4) 0.000(3) 0.001(3) -0.018(3)
C1 0.019(4) 0.019(4) 0.036(5) 0.003(3) 0.006(4) 0.004(4)
C2 0.026(3) 0.024(3) 0.020(3) -0.020(3) 0.007(3) -0.005(3)
C3 0.021(3) 0.018(3) 0.022(3) -0.013(3) -0.002(3) -0.004(3)
C4 0.041(5) 0.040(5) 0.013(4) -0.016(4) 0.004(4) -0.007(4)
C5 0.024(5) 0.044(5) 0.032(5) -0.004(4) -0.009(4) -0.004(4)
C6 0.019(4) 0.035(5) 0.026(5) -0.003(4) -0.003(3) -0.011(4)
C7 0.014(4) 0.023(4) 0.030(5) -0.007(3) -0.004(3) -0.001(3)
C8 0.022(4) 0.021(4) 0.015(4) -0.012(3) 0.006(3) -0.009(3)
C9 0.022(3) 0.027(3) 0.019(3) -0.010(3) 0.007(3) -0.007(3)
C10 0.027(5) 0.037(5) 0.015(4) -0.002(4) 0.002(3) -0.009(4)
C11 0.032(5) 0.029(4) 0.029(5) 0.002(4) 0.005(4) -0.006(4)
O1W 0.037(4) 0.016(3) 0.042(4) -0.011(3) -0.004(3) 0.000(3)
O2W 0.043(4) 0.020(3) 0.037(4) -0.001(3) 0.009(3) 0.005(3)
O3W 0.040(4) 0.039(4) 0.078(5) -0.021(3) 0.025(3) -0.019(3)
O4W 0.054(5) 0.064(5) 0.042(4) 0.016(4) -0.024(4) -0.024(4)
O5W 0.081(6) 0.126(7) 0.070(5) -0.049(5) -0.007(4) -0.033(5)
O6W 0.095(6) 0.089(6) 0.160(8) -0.050(5) 0.001(6) -0.040(6)
O7W 0.128(7) 0.102(6) 0.107(7) -0.042(6) 0.064(6) -0.042(5)
O8W 0.072(9) 0.076(8) 0.041(6) -0.034(6) -0.006(6) 0.000(6)
O8WA 0.097(11) 0.076(10) 0.044(9) -0.023(9) -0.012(9) -0.010(8)

loop_
_atom_type_symbol
_atom_type_description
_atom_type_scat_dispersion_real
_atom_type_scat_dispersion_imag
_atom_type_scat_source
C C 0.0033 0.0016 'International Tables Vol C Tables 4.2.6.8 and 6.1.1.4'
H H 0.0000 0.0000 'International Tables Vol C Tables 4.2.6.8 and 6.1.1.4'
N N 0.0061 0.0033 'International Tables Vol C Tables 4.2.6.8 and 6.1.1.4'
O O 0.0106 0.0060 'International Tables Vol C Tables 4.2.6.8 and 6.1.1.4'
P P 0.1023 0.0942 'International Tables Vol C Tables 4.2.6.8 and 6.1.1.4'
Mo Mo -1.6832 0.6857 'International Tables Vol C Tables 4.2.6.8 and 6.1.1.4'
Dy Dy -0.1892 4.4098 'International Tables Vol C Tables 4.2.6.8 and 6.1.1.4'

loop_
_geom_angle_atom_site_label_1
_geom_angle_atom_site_label_2
_geom_angle_atom_site_label_3
_geom_angle
_geom_angle_publ_flag
O1W Dy1 O3 75.0(2) yes
O1W Dy1 O3W 148.9(2) yes
O3 Dy1 O3W 134.9(2) yes
O1W Dy1 O34 76.5(2) yes
O3 Dy1 O34 98.46(19) yes
O3W Dy1 O34 88.5(2) yes
O1W Dy1 O2W 123.4(2) yes
O3 Dy1 O2W 68.3(2) yes
O3W Dy1 O2W 73.4(2) yes
O34 Dy1 O2W 68.4(2) yes
O1W Dy1 O18 136.5(2) yes
O3 Dy1 O18 78.14(19) yes
O3W Dy1 O18 69.7(2) yes
O34 Dy1 O18 141.51(19) yes
O2W Dy1 O18 75.0(2) yes
O1W Dy1 N3 74.4(2) yes
O3 Dy1 N3 64.6(2) yes
O3W Dy1 N3 121.9(2) yes
O34 Dy1 N3 149.3(2) yes
O2W Dy1 N3 121.5(2) yes
O18 Dy1 N3 63.33(19) yes
O1W Dy1 N4 81.4(2) yes
O3 Dy1 N4 125.2(2) yes
O3W Dy1 N4 84.5(2) yes
O34 Dy1 N4 123.0(2) yes
O2W Dy1 N4 155.2(2) yes
O18 Dy1 N4 87.1(2) yes
N3 Dy1 N4 61.6(2) yes
O1W Dy1 N5 80.2(2) yes
O3 Dy1 N5 152.5(2) yes
O3W Dy1 N5 68.7(2) yes
O34 Dy1 N5 63.74(19) yes
O2W Dy1 N5 118.2(2) yes
O18 Dy1 N5 129.1(2) yes
N3 Dy1 N5 119.8(2) yes
N4 Dy1 N5 61.1(2) yes
O38 Mo1 O32 102.3(3) ?
O38 Mo1 O28 101.1(3) ?
O32 Mo1 O28 92.0(2) ?
O38 Mo1 O25 101.9(3) ?
O32 Mo1 O25 90.9(2) ?
O28 Mo1 O25 155.6(2) ?
O38 Mo1 O22 102.7(2) ?
O32 Mo1 O22 155.0(2) ?
O28 Mo1 O22 81.9(2) ?
O25 Mo1 O22 85.3(2) ?
O38 Mo1 O5 173.2(3) ?
O32 Mo1 O5 73.70(19) ?
O28 Mo1 O5 84.58(19) ?
O25 Mo1 O5 73.04(18) ?
O22 Mo1 O5 81.55(18) ?
O24 Mo2 O14 103.3(2) ?
O24 Mo2 O26 101.1(2) ?
O14 Mo2 O26 91.9(2) ?
O24 Mo2 O15 103.5(2) ?
O14 Mo2 O15 85.0(2) ?
O26 Mo2 O15 155.3(2) ?
O24 Mo2 O41 101.1(2) ?
O14 Mo2 O41 155.4(2) ?
O26 Mo2 O41 86.3(2) ?
O15 Mo2 O41 86.5(2) ?
O24 Mo2 O1 170.7(2) ?
O14 Mo2 O1 84.07(19) ?
O26 Mo2 O1 72.63(18) ?
O15 Mo2 O1 82.65(18) ?
O41 Mo2 O1 71.95(19) ?
O35 Mo3 O6 105.2(3) ?
O35 Mo3 O33 102.5(3) ?
O6 Mo3 O33 93.6(2) ?
O35 Mo3 O19 102.2(3) ?
O6 Mo3 O19 85.5(2) ?
O33 Mo3 O19 154.6(2) ?
O35 Mo3 O32 99.0(3) ?
O6 Mo3 O32 155.1(2) ?
O33 Mo3 O32 86.6(2) ?
O19 Mo3 O32 83.8(2) ?
O35 Mo3 O5 169.5(2) ?
O6 Mo3 O5 84.47(19) ?
O33 Mo3 O5 72.23(19) ?
O19 Mo3 O5 82.42(19) ?
O32 Mo3 O5 71.87(19) ?
O11 Mo4 O15 104.1(2) ?
O11 Mo4 O27 103.7(2) ?
O15 Mo4 O27 89.5(2) ?
O11 Mo4 O10 100.7(2) ?
O15 Mo4 O10 90.5(2) ?
O27 Mo4 O10 154.9(2) ?
O11 Mo4 O17 100.0(2) ?
O15 Mo4 O17 155.9(2) ?
O27 Mo4 O17 86.4(2) ?
O10 Mo4 O17 83.5(2) ?
O11 Mo4 O4 169.2(2) ?
O15 Mo4 O4 84.78(19) ?
O27 Mo4 O4 82.26(19) ?
O10 Mo4 O4 72.74(18) ?
O17 Mo4 O4 71.10(18) ?
O20 Mo5 O10 101.4(2) ?
O20 Mo5 O7 102.3(3) ?
O10 Mo5 O7 91.6(2) ?
O20 Mo5 O9 101.5(2) ?
O10 Mo5 O9 88.7(2) ?
O7 Mo5 O9 155.8(2) ?
O20 Mo5 O12 102.0(2) ?
O10 Mo5 O12 156.2(2) ?
O7 Mo5 O12 88.1(2) ?
O9 Mo5 O12 82.1(2) ?
O20 Mo5 O4 174.0(2) ?
O10 Mo5 O4 73.92(19) ?
O7 Mo5 O4 74.41(19) ?
O9 Mo5 O4 82.40(19) ?
O12 Mo5 O4 83.05(18) ?
O31 Mo6 O41 102.0(3) ?
O31 Mo6 O9 102.5(2) ?
O41 Mo6 O9 94.6(2) ?
O31 Mo6 O16 101.5(3) ?
O41 Mo6 O16 156.0(2) ?
O9 Mo6 O16 84.9(2) ?
O31 Mo6 O43 100.9(2) ?
O41 Mo6 O43 88.0(2) ?
O9 Mo6 O43 155.3(2) ?
O16 Mo6 O43 82.9(2) ?
O31 Mo6 O1 172.1(2) ?
O41 Mo6 O1 74.26(19) ?
O9 Mo6 O1 84.86(19) ?
O16 Mo6 O1 81.80(19) ?
O43 Mo6 O1 72.26(18) ?
O18 Mo7 O8 100.5(2) ?
O18 Mo7 O19 102.3(2) ?
O8 Mo7 O19 91.1(2) ?
O18 Mo7 O36 100.5(2) ?
O8 Mo7 O36 89.5(2) ?
O19 Mo7 O36 156.7(2) ?
O18 Mo7 O29 101.7(2) ?
O8 Mo7 O29 157.8(2) ?
O19 Mo7 O29 86.1(2) ?
O36 Mo7 O29 84.7(2) ?
O18 Mo7 O2 172.1(2) ?
O8 Mo7 O2 74.96(19) ?
O19 Mo7 O2 84.32(19) ?
O36 Mo7 O2 73.35(18) ?
O29 Mo7 O2 82.84(18) ?
O23 Mo8 O6 103.2(3) ?
O23 Mo8 O26 100.5(3) ?
O6 Mo8 O26 90.7(2) ?
O23 Mo8 O43 101.2(3) ?
O6 Mo8 O43 155.4(2) ?
O26 Mo8 O43 88.0(2) ?
O23 Mo8 O29 103.2(3) ?
O6 Mo8 O29 85.2(2) ?
O26 Mo8 O29 156.3(2) ?
O43 Mo8 O29 86.1(2) ?
O23 Mo8 O1 170.7(2) ?
O6 Mo8 O1 83.77(19) ?
O26 Mo8 O1 73.00(18) ?
O43 Mo8 O1 72.42(18) ?
O29 Mo8 O1 83.37(18) ?
O47 Mo9 O14 103.4(3) ?
O47 Mo9 O33 102.7(3) ?
O14 Mo9 O33 91.6(2) ?
O47 Mo9 O27 102.7(3) ?
O14 Mo9 O27 85.5(2) ?
O33 Mo9 O27 154.4(2) ?
O47 Mo9 O25 100.8(3) ?
O14 Mo9 O25 155.4(2) ?
O33 Mo9 O25 87.6(2) ?
O27 Mo9 O25 84.7(2) ?
O47 Mo9 O5 171.5(2) ?
O14 Mo9 O5 83.82(19) ?
O33 Mo9 O5 72.23(19) ?
O27 Mo9 O5 82.16(19) ?
O25 Mo9 O5 72.51(19) ?
O37 Mo10 O45 102.9(2) ?
O37 Mo10 O28 102.4(3) ?
O45 Mo10 O28 86.6(2) ?
O37 Mo10 O21 102.1(3) ?
O45 Mo10 O21 91.3(2) ?
O28 Mo10 O21 155.2(2) ?
O37 Mo10 O8 100.0(2) ?
O45 Mo10 O8 156.9(2) ?
O28 Mo10 O8 86.3(2) ?
O21 Mo10 O8 86.0(2) ?
O37 Mo10 O2 170.8(2) ?
O45 Mo10 O2 85.10(19) ?
O28 Mo10 O2 82.25(19) ?
O21 Mo10 O2 72.97(19) ?
O8 Mo10 O2 72.20(19) ?
O13 Mo11 O22 104.1(3) ?
O13 Mo11 O17 102.0(2) ?
O22 Mo11 O17 93.6(2) ?
O13 Mo11 O45 100.5(2) ?
O22 Mo11 O45 86.5(2) ?
O17 Mo11 O45 156.8(2) ?
O13 Mo11 O7 99.8(3) ?
O22 Mo11 O7 155.4(2) ?
O17 Mo11 O7 87.0(2) ?
O45 Mo11 O7 83.5(2) ?
O13 Mo11 O4 171.4(2) ?
O22 Mo11 O4 83.42(19) ?
O17 Mo11 O4 73.05(18) ?
O45 Mo11 O4 83.94(19) ?
O7 Mo11 O4 73.24(18) ?
O50 Mo12 O12 104.2(3) ?
O50 Mo12 O16 102.6(3) ?
O12 Mo12 O16 89.4(2) ?
O50 Mo12 O36 98.8(2) ?
O12 Mo12 O36 156.7(2) ?
O16 Mo12 O36 89.7(2) ?
O50 Mo12 O21 99.6(3) ?
O12 Mo12 O21 88.7(2) ?
O16 Mo12 O21 157.5(2) ?
O36 Mo12 O21 83.3(2) ?
O50 Mo12 O2 168.3(2) ?
O12 Mo12 O2 84.86(19) ?
O16 Mo12 O2 84.7(2) ?
O36 Mo12 O2 71.84(19) ?
O21 Mo12 O2 72.81(18) ?
O5 P1 O4 109.5(3) ?
O5 P1 O2 109.5(3) ?
O4 P1 O2 109.3(3) ?
O5 P1 O1 109.0(3) ?
O4 P1 O1 109.8(3) ?
O2 P1 O1 109.7(3) ?
P1 O1 Mo6 125.7(3) ?
P1 O1 Mo8 126.0(3) ?
Mo6 O1 Mo8 90.88(15) ?
P1 O1 Mo2 125.8(3) ?
Mo6 O1 Mo2 88.15(15) ?
Mo8 O1 Mo2 88.39(15) ?
P1 O2 Mo7 127.8(3) ?
P1 O2 Mo12 124.1(3) ?
Mo7 O2 Mo12 89.98(16) ?
P1 O2 Mo10 125.9(3) ?
Mo7 O2 Mo10 87.99(15) ?
Mo12 O2 Mo10 89.23(15) ?
C1 O3 Dy1 123.7(5) ?
P1 O4 Mo11 126.3(3) ?
P1 O4 Mo5 127.3(3) ?
Mo11 O4 Mo5 88.39(16) ?
P1 O4 Mo4 125.0(3) ?
Mo11 O4 Mo4 89.76(15) ?
Mo5 O4 Mo4 87.92(15) ?
P1 O5 Mo3 126.1(3) ?
P1 O5 Mo9 126.2(3) ?
Mo3 O5 Mo9 87.99(16) ?
P1 O5 Mo1 125.8(3) ?
Mo3 O5 Mo1 88.63(16) ?
Mo9 O5 Mo1 90.04(16) ?
Mo3 O6 Mo8 155.2(3) ?
Mo5 O7 Mo11 123.3(3) ?
Mo7 O8 Mo10 124.6(3) ?
Mo6 O9 Mo5 155.8(3) ?
Mo5 O10 Mo4 125.4(3) ?
Mo12 O12 Mo5 151.1(3) ?
Mo9 O14 Mo2 154.9(3) ?
Mo4 O15 Mo2 150.3(3) ?
Mo12 O16 Mo6 147.7(3) ?
Mo11 O17 Mo4 126.1(3) ?
Mo7 O18 Dy1 159.8(3) ?
Mo7 O19 Mo3 150.6(3) ?
Mo10 O21 Mo12 124.9(3) ?
Mo11 O22 Mo1 154.5(3) ?
Mo1 O25 Mo9 123.8(3) ?
Mo8 O26 Mo2 126.0(3) ?
Mo4 O27 Mo9 147.9(3) ?
Mo10 O28 Mo1 153.5(3) ?
Mo8 O29 Mo7 147.5(3) ?
Mo1 O32 Mo3 125.6(3) ?
Mo9 O33 Mo3 127.6(3) ?
C9 O34 Dy1 122.5(5) ?
Mo7 O36 Mo12 124.7(3) ?
Mo6 O41 Mo2 125.6(3) ?
Mo8 O43 Mo6 123.9(2) ?
Mo10 O45 Mo11 148.3(3) ?
C1 N1 H1A 120.0 ?
C1 N1 H1B 120.0 ?
H1A N1 H1B 120.0 ?
C1 N2 N3 115.4(6) ?
C1 N2 H2A 122.3 ?
N3 N2 H2A 122.3 ?
C2 N3 N2 119.6(7) ?
C2 N3 Dy1 124.3(5) ?
N2 N3 Dy1 114.2(4) ?
C7 N4 C3 118.4(6) ?
C7 N4 Dy1 121.1(5) ?
C3 N4 Dy1 120.5(5) ?
C8 N5 N6 120.8(6) ?
C8 N5 Dy1 125.4(5) ?
N6 N5 Dy1 113.4(4) ?
C9 N6 N5 116.8(6) ?
C9 N6 H6B 121.6 ?
N5 N6 H6B 121.6 ?
C9 N7 H7A 120.0 ?
C9 N7 H7B 120.0 ?
H7A N7 H7B 120.0 ?
O3 C1 N1 123.4(8) ?
O3 C1 N2 120.9(7) ?
N1 C1 N2 115.6(8) ?
N3 C2 C3 113.6(7) ?
N3 C2 C10 123.7(7) ?
C3 C2 C10 122.6(7) ?
N4 C3 C4 122.0(7) ?
N4 C3 C2 116.4(6) ?
C4 C3 C2 121.5(7) ?
C3 C4 C5 119.1(8) ?
C3 C4 H4A 120.5 ?
C5 C4 H4A 120.5 ?
C6 C5 C4 119.2(8) ?
C6 C5 H5A 120.4 ?
C4 C5 H5A 120.4 ?
C5 C6 C7 119.7(8) ?
C5 C6 H6A 120.2 ?
C7 C6 H6A 120.2 ?
N4 C7 C6 121.5(8) ?
N4 C7 C8 116.8(7) ?
C6 C7 C8 121.6(7) ?
N5 C8 C7 113.9(7) ?
N5 C8 C11 125.3(7) ?
C7 C8 C11 120.8(7) ?
O34 C9 N6 121.8(7) ?
O34 C9 N7 122.4(7) ?
N6 C9 N7 115.7(7) ?
C2 C10 H10A 109.5 ?
C2 C10 H10B 109.5 ?
H10A C10 H10B 109.5 ?
C2 C10 H10C 109.5 ?
H10A C10 H10C 109.5 ?
H10B C10 H10C 109.5 ?
C8 C11 H11A 109.5 ?
C8 C11 H11B 109.5 ?
H11A C11 H11B 109.5 ?
C8 C11 H11C 109.5 ?
H11A C11 H11C 109.5 ?
H11B C11 H11C 109.5 ?
Dy1 O1W H1WA 123.7 ?
Dy1 O1W H1WB 124.9 ?
H1WA O1W H1WB 109.3 ?
Dy1 O2W H2WA 116.5 ?
Dy1 O2W H2WB 117.2 ?
H2WA O2W H2WB 109.3 ?
Dy1 O3W H3WA 124.5 ?
Dy1 O3W H3WB 122.8 ?
H3WA O3W H3WB 112.7 ?
H4WA O4W H4WB 98.1 ?
H5WA O5W H5WB 96.4 ?
H6WA O6W H6WB 98.6 ?
H7WA O7W H7WB 98.7 ?
H8WA O8W H8WB 110.7 ?
H8WC O8WA H8WD 111.3 ?

loop_
_geom_bond_atom_site_label_1
_geom_bond_atom_site_label_2
_geom_bond_distance
_geom_bond_publ_flag
Dy1 O1W 2.315(5) yes
Dy1 O3 2.352(5) yes
Dy1 O3W 2.359(6) yes
Dy1 O34 2.384(6) yes
Dy1 O2W 2.425(5) yes
Dy1 O18 2.481(5) yes
Dy1 N3 2.523(6) yes
Dy1 N4 2.548(6) yes
Dy1 N5 2.567(6) yes
Mo1 O38 1.673(6) yes
Mo1 O32 1.851(6) ?
Mo1 O28 1.922(6) ?
Mo1 O25 1.945(6) ?
Mo1 O22 1.976(5) ?
Mo1 O5 2.452(5) ?
Mo2 O24 1.669(5) yes
Mo2 O14 1.883(5) ?
Mo2 O26 1.922(5) ?
Mo2 O15 1.942(5) ?
Mo2 O41 1.973(5) ?
Mo2 O1 2.449(5) ?
Mo3 O35 1.676(6) yes
Mo3 O6 1.874(5) ?
Mo3 O33 1.900(5) ?
Mo3 O19 1.982(6) ?
Mo3 O32 1.991(6) ?
Mo3 O5 2.439(5) ?
Mo4 O11 1.677(5) yes
Mo4 O15 1.854(5) ?
Mo4 O27 1.890(5) ?
Mo4 O10 1.944(5) ?
Mo4 O17 1.984(5) ?
Mo4 O4 2.450(5) ?
Mo5 O20 1.674(6) yes
Mo5 O10 1.880(5) ?
Mo5 O7 1.887(5) ?
Mo5 O9 1.941(5) ?
Mo5 O12 1.960(5) ?
Mo5 O4 2.443(5) ?
Mo6 O31 1.685(6) yes
Mo6 O41 1.848(5) ?
Mo6 O9 1.864(5) ?
Mo6 O16 1.978(6) ?
Mo6 O43 1.981(5) ?
Mo6 O1 2.435(5) ?
Mo7 O18 1.691(5) yes
Mo7 O8 1.871(5) ?
Mo7 O19 1.890(6) ?
Mo7 O36 1.900(6) ?
Mo7 O29 1.991(6) ?
Mo7 O2 2.407(5) ?
Mo8 O23 1.659(5) yes
Mo8 O6 1.880(5) ?
Mo8 O26 1.909(5) ?
Mo8 O43 1.959(5) ?
Mo8 O29 1.985(5) ?
Mo8 O1 2.441(5) ?
Mo9 O47 1.673(6) yes
Mo9 O14 1.879(5) ?
Mo9 O33 1.884(6) ?
Mo9 O27 1.970(5) ?
Mo9 O25 1.986(6) ?
Mo9 O5 2.447(5) ?
Mo10 O37 1.681(6) yes
Mo10 O45 1.875(5) ?
Mo10 O28 1.907(6) ?
Mo10 O21 1.910(6) ?
Mo10 O8 1.951(5) ?
Mo10 O2 2.465(5) ?
Mo11 O13 1.674(5) yes
Mo11 O22 1.837(5) ?
Mo11 O17 1.881(5) ?
Mo11 O45 1.954(5) ?
Mo11 O7 1.975(5) ?
Mo11 O4 2.433(5) ?
Mo12 O50 1.666(6) yes
Mo12 O12 1.857(5) ?
Mo12 O16 1.864(6) ?
Mo12 O36 1.958(5) ?
Mo12 O21 1.969(6) ?
Mo12 O2 2.433(5) ?
P1 O5 1.527(5) ?
P1 O4 1.532(5) ?
P1 O2 1.537(5) ?
P1 O1 1.543(5) ?
O3 C1 1.231(10) ?
O34 C9 1.246(9) ?
N1 C1 1.334(11) ?
N1 H1A 0.8600 ?
N1 H1B 0.8600 ?
N2 C1 1.371(10) ?
N2 N3 1.373(9) ?
N2 H2A 0.8600 ?
N3 C2 1.290(10) ?
N4 C7 1.349(10) ?
N4 C3 1.350(10) ?
N5 C8 1.263(10) ?
N5 N6 1.367(8) ?
N6 C9 1.339(10) ?
N6 H6B 0.8600 ?
N7 C9 1.338(10) ?
N7 H7A 0.8600 ?
N7 H7B 0.8600 ?
C2 C3 1.476(11) ?
C2 C10 1.494(11) ?
C3 C4 1.380(11) ?
C4 C5 1.388(12) ?
C4 H4A 0.9300 ?
C5 C6 1.356(12) ?
C5 H5A 0.9300 ?
C6 C7 1.395(11) ?
C6 H6A 0.9300 ?
C7 C8 1.479(11) ?
C8 C11 1.503(11) ?
C10 H10A 0.9600 ?
C10 H10B 0.9600 ?
C10 H10C 0.9600 ?
C11 H11A 0.9600 ?
C11 H11B 0.9600 ?
C11 H11C 0.9600 ?
O1W H1WA 0.8587 ?
O1W H1WB 0.8535 ?
O2W H2WA 0.8522 ?
O2W H2WB 0.8540 ?
O3W H3WA 0.8382 ?
O3W H3WB 0.8468 ?
O4W H4WA 0.8992 ?
O4W H4WB 0.8975 ?
O5W H5WA 0.9076 ?
O5W H5WB 0.9056 ?
O6W H6WA 0.8876 ?
O6W H6WB 0.9041 ?
O7W H7WA 0.8906 ?
O7W H7WB 0.9000 ?
O8W H8WA 0.8550 ?
O8W H8WB 0.8501 ?
O8WA H8WC 0.8497 ?
O8WA H8WD 0.8493 ?

loop_
_geom_hbond_atom_site_label_D
_geom_hbond_atom_site_label_H
_geom_hbond_atom_site_label_A
_geom_hbond_site_symmetry_A
_geom_hbond_distance_DH
_geom_hbond_distance_HA
_geom_hbond_distance_DA
_geom_hbond_angle_DHA
_geom_hbond_publ_flag
N2 H2A O26 2_567 0.8600 2.1800 2.864(8) 137.00 yes
N6 H6B O45 2_666 0.8600 2.3800 3.112(9) 143.00 yes
N7 H7A O32 2_566 0.8600 2.5400 3.189(10) 133.00 yes
N7 H7A O35 2_566 0.8600 2.4600 3.280(10) 158.00 yes
N7 H7B O7 2_666 0.8600 2.4200 3.277(10) 176.00 yes
C6 H6A O47 1_645 0.9300 2.4500 3.140(11) 131.00 yes
C10 H10B O23 . 0.9600 2.5900 3.489(11) 156.00 yes

_cod_database_fobs_code 2021295
